data_4341165
loop_
_publ_author_name
'Teng, Qiaoqiao'
'Huynh, Han Vinh'

_publ_section_title
;
 Determining the electron-donating properties of bidentate ligands by
 (13)c NMR spectroscopy.
;
_journal_issue 20
_journal_name_full 'Inorganic chemistry'
_journal_page_first 10964
_journal_page_last 10973
_journal_paper_doi 10.1021/ic501325j
_journal_volume 53
_journal_year 2014
_chemical_formula_sum 'C31 H38.5 Br F6 N4 O2.33 P Pd'
_chemical_formula_weight 835.77
_chemical_name_systematic
; 
 ? 
;
_space_group_IT_number 170
_symmetry_cell_setting hexagonal
_symmetry_space_group_name_Hall 'P 65'
_symmetry_space_group_name_H-M 'P 65'
_atom_sites_solution_hydrogens geom
_atom_sites_solution_primary direct
_atom_sites_solution_secondary difmap
_audit_creation_method SHELXL-97
_cell_angle_alpha 90.00
_cell_angle_beta 90.00
_cell_angle_gamma 120.00
_cell_formula_units_Z 6
_cell_length_a 13.0939(6)
_cell_length_b 13.0939(6)
_cell_length_c 34.369(3)
_cell_measurement_reflns_used 990
_cell_measurement_temperature 100(2)
_cell_measurement_theta_max 24.32
_cell_measurement_theta_min 2.53
_cell_volume 5103.1(6)
_computing_cell_refinement 'Bruker SMART'
_computing_data_collection 'Bruker SMART'
_computing_data_reduction 'Bruker SAINT'
_computing_molecular_graphics 'Bruker SHELXTL'
_computing_publication_material 'Bruker SHELXTL'
_computing_structure_refinement 'SHELXL-97 (Sheldrick, 1997)'
_computing_structure_solution 'SHELXS-97 (Sheldrick, 1990)'
_diffrn_ambient_temperature 100(2)
_diffrn_measured_fraction_theta_full 1.000
_diffrn_measured_fraction_theta_max 1.000
_diffrn_measurement_device_type 'CCD area detector'
_diffrn_measurement_method 'phi and omega scans'
_diffrn_radiation_monochromator graphite
_diffrn_radiation_source 'fine-focus sealed tube'
_diffrn_radiation_type MoK\a
_diffrn_radiation_wavelength 0.71073
_diffrn_reflns_av_R_equivalents 0.0577
_diffrn_reflns_av_sigmaI/netI 0.0556
_diffrn_reflns_limit_h_max 15
_diffrn_reflns_limit_h_min -17
_diffrn_reflns_limit_k_max 17
_diffrn_reflns_limit_k_min -16
_diffrn_reflns_limit_l_max 34
_diffrn_reflns_limit_l_min -44
_diffrn_reflns_number 36526
_diffrn_reflns_theta_full 27.50
_diffrn_reflns_theta_max 27.50
_diffrn_reflns_theta_min 1.80
_exptl_absorpt_coefficient_mu 1.836
_exptl_absorpt_correction_T_max 0.8098
_exptl_absorpt_correction_T_min 0.5271
_exptl_absorpt_correction_type multi-scan
_exptl_absorpt_process_details 'Sadabs, (Sheldrick 2008)'
_exptl_crystal_colour orange
_exptl_crystal_density_diffrn 1.632
_exptl_crystal_density_meas ?
_exptl_crystal_density_method 'not measured'
_exptl_crystal_description Block
_exptl_crystal_F_000 2527
_exptl_crystal_size_max 0.40
_exptl_crystal_size_mid 0.24
_exptl_crystal_size_min 0.12
_refine_diff_density_max 0.543
_refine_diff_density_min -0.290
_refine_diff_density_rms 0.078
_refine_ls_abs_structure_details 'Flack H D (1983), Acta Cryst. A39, 876-881'
_refine_ls_abs_structure_Flack 0.018(6)
_refine_ls_extinction_method none
_refine_ls_goodness_of_fit_ref 1.014
_refine_ls_hydrogen_treatment constr
_refine_ls_matrix_type full
_refine_ls_number_parameters 496
_refine_ls_number_reflns 7115
_refine_ls_number_restraints 315
_refine_ls_restrained_S_all 1.013
_refine_ls_R_factor_all 0.0390
_refine_ls_R_factor_gt 0.0320
_refine_ls_shift/su_max 0.001
_refine_ls_shift/su_mean 0.000
_refine_ls_structure_factor_coef Fsqd
_refine_ls_weighting_details 'calc w=1/[\s^2^(Fo^2^)+(0.0295P)^2^+0.0000P] where P=(Fo^2^+2Fc^2^)/3'
_refine_ls_weighting_scheme calc
_refine_ls_wR_factor_gt 0.0652
_refine_ls_wR_factor_ref 0.0681
_reflns_number_gt 6399
_reflns_number_total 7115
_reflns_threshold_expression >2sigma(I)
_cod_data_source_file ic501325j_si_002.cif
_cod_data_source_block 7
_cod_depositor_comments
;
The following automatic conversions were performed:

'_symmetry_cell_setting' value 'Hexagonal' changed to 'hexagonal'
according to
/home/saulius/struct/COD-crude-data--automatic-downloads/rss-feeds/ACS/lib/dictionaries/cif_core.dic
dictionary named 'cif_core.dic' version 2.4.2 from
2011-04-26.

'_exptl_absorpt_correction_type' value 'Multi-scan'
changed to 'multi-scan' according to
/home/saulius/struct/COD-crude-data--automatic-downloads/rss-feeds/ACS/lib/dictionaries/cif_core.dic
dictionary named 'cif_core.dic' version 2.4.2 from 2011-04-26.

Automatic conversion script
Id: cif_fix_values 2281 2013-09-26 08:29:07Z andrius 

 Adding full bibliography for 4341164--4341170.cif.

The following automatic conversions were performed:

'_exptl_crystal_density_meas' value 'Not measured' was changed to '?'
- the value is perceived as not measured.

Automatic conversion script
Id: cif_fix_values 3008 2015-01-20 13:52:24Z robertas 
;
_cod_original_sg_symbol_H-M P6(5)
_cod_original_formula_sum 'C31 H38.50 Br F6 N4 O2.33 P Pd'
_cod_database_code 4341165

loop_
_symmetry_equiv_pos_as_xyz
'x, y, z'
'-y, x-y, z+2/3'
'-x+y, -x, z+1/3'
'-x, -y, z+1/2'
'y, -x+y, z+1/6'
'x-y, x, z+5/6'

loop_
_atom_site_label
_atom_site_type_symbol
_atom_site_fract_x
_atom_site_fract_y
_atom_site_fract_z
_atom_site_U_iso_or_equiv
_atom_site_adp_type
_atom_site_occupancy
_atom_site_symmetry_multiplicity
_atom_site_calc_flag
_atom_site_refinement_flags
_atom_site_disorder_assembly
_atom_site_disorder_group
Pd1 Pd 0.12823(2) 0.65846(2) 0.252223(7) 0.01465(6) Uani 1 1 d . . .
Br1 Br -0.02766(3) 0.63445(3) 0.209130(11) 0.02501(9) Uani 1 1 d . . .
O1 O 0.5738(2) 0.5279(2) 0.25366(8) 0.0226(5) Uani 1 1 d . . .
O2 O -0.1720(2) 0.9694(2) 0.27319(9) 0.0282(6) Uani 1 1 d . . .
N1 N 0.1893(3) 0.5383(3) 0.19079(9) 0.0178(6) Uani 1 1 d . . .
N2 N 0.0388(3) 0.4118(3) 0.22539(9) 0.0191(6) Uani 1 1 d . . .
N3 N 0.2668(2) 0.6940(2) 0.28760(9) 0.0163(6) Uani 1 1 d . . .
N4 N 0.1344(2) 0.7909(2) 0.28762(9) 0.0163(6) Uani 1 1 d . . .
C1 C 0.1215(3) 0.5271(3) 0.22187(10) 0.0159(7) Uani 1 1 d . . .
C2 C 0.1458(3) 0.4291(3) 0.17259(11) 0.0197(7) Uani 1 1 d . . .
C3 C 0.1771(3) 0.3947(3) 0.13841(11) 0.0249(8) Uani 1 1 d . . .
H3 H 0.2405 0.4498 0.1227 0.030 Uiso 1 1 calc R . .
C4 C 0.1119(4) 0.2768(3) 0.12831(12) 0.0287(9) Uani 1 1 d . . .
H4 H 0.1316 0.2508 0.1052 0.034 Uiso 1 1 calc R . .
C5 C 0.0188(4) 0.1953(3) 0.15091(13) 0.0300(9) Uani 1 1 d . . .
H5 H -0.0234 0.1151 0.1429 0.036 Uiso 1 1 calc R . .
C6 C -0.0141(3) 0.2287(3) 0.18500(12) 0.0271(9) Uani 1 1 d . . .
H6 H -0.0775 0.1733 0.2006 0.033 Uiso 1 1 calc R . .
C7 C 0.0512(3) 0.3482(3) 0.19502(11) 0.0216(8) Uani 1 1 d . . .
C8 C 0.2926(3) 0.6522(3) 0.17917(11) 0.0201(8) Uani 1 1 d . . .
H8 H 0.3111 0.7071 0.2017 0.024 Uiso 1 1 calc R . .
C9 C 0.4012(3) 0.6394(4) 0.17272(12) 0.0266(8) Uani 1 1 d . . .
H9A H 0.4047 0.5886 0.1930 0.040 Uiso 1 1 calc R . .
H9B H 0.4724 0.7173 0.1739 0.040 Uiso 1 1 calc R . .
H9C H 0.3961 0.6041 0.1471 0.040 Uiso 1 1 calc R . .
C10 C 0.2635(3) 0.7062(3) 0.14537(12) 0.0267(9) Uani 1 1 d . . .
H10A H 0.2481 0.6568 0.1222 0.040 Uiso 1 1 calc R . .
H10B H 0.3302 0.7853 0.1403 0.040 Uiso 1 1 calc R . .
H10C H 0.1934 0.7117 0.1516 0.040 Uiso 1 1 calc R . .
C11 C -0.0533(3) 0.3661(3) 0.25587(13) 0.0257(8) Uani 1 1 d . . .
H11 H -0.0413 0.4348 0.2720 0.031 Uiso 1 1 calc R . .
C12 C -0.0399(4) 0.2812(4) 0.28257(13) 0.0344(10) Uani 1 1 d . . .
H12A H -0.0590 0.2092 0.2682 0.052 Uiso 1 1 calc R . .
H12B H -0.0936 0.2615 0.3048 0.052 Uiso 1 1 calc R . .
H12C H 0.0415 0.3183 0.2920 0.052 Uiso 1 1 calc R . .
C13 C -0.1758(3) 0.3127(4) 0.23749(15) 0.0390(11) Uani 1 1 d . . .
H13A H -0.1782 0.3703 0.2199 0.058 Uiso 1 1 calc R . .
H13B H -0.2350 0.2917 0.2580 0.058 Uiso 1 1 calc R . .
H13C H -0.1926 0.2418 0.2228 0.058 Uiso 1 1 calc R . .
C14 C 0.2885(3) 0.7711(3) 0.31477(11) 0.0190(7) Uani 1 1 d . . .
C15 C 0.2113(3) 0.8246(3) 0.31523(10) 0.0193(7) Uani 1 1 d . . .
C16 C 0.3831(3) 0.8093(3) 0.34435(11) 0.0253(8) Uani 1 1 d . . .
H16A H 0.4175 0.7578 0.3432 0.038 Uiso 1 1 calc R . .
H16B H 0.3500 0.8044 0.3703 0.038 Uiso 1 1 calc R . .
H16C H 0.4445 0.8908 0.3391 0.038 Uiso 1 1 calc R . .
C17 C 0.2314(4) 0.9134(3) 0.34584(11) 0.0265(8) Uani 1 1 d . . .
H17A H 0.1862 0.9524 0.3395 0.040 Uiso 1 1 calc R . .
H17B H 0.3155 0.9724 0.3470 0.040 Uiso 1 1 calc R . .
H17C H 0.2058 0.8740 0.3711 0.040 Uiso 1 1 calc R . .
C18 C 0.3479(3) 0.6520(3) 0.28116(10) 0.0173(7) Uani 1 1 d . . .
C19 C 0.3110(3) 0.5326(3) 0.28305(10) 0.0183(7) Uani 1 1 d . . .
H19 H 0.2320 0.4776 0.2902 0.022 Uiso 1 1 calc R . .
C20 C 0.3893(3) 0.4937(3) 0.27454(11) 0.0209(8) Uani 1 1 d . . .
H20 H 0.3647 0.4122 0.2763 0.025 Uiso 1 1 calc R . .
C21 C 0.5045(3) 0.5748(3) 0.26342(10) 0.0203(8) Uani 1 1 d . . .
C22 C 0.5421(3) 0.6944(3) 0.26158(10) 0.0218(8) Uani 1 1 d . . .
H22 H 0.6209 0.7496 0.2545 0.026 Uiso 1 1 calc R . .
C23 C 0.4624(3) 0.7321(3) 0.27033(11) 0.0200(8) Uani 1 1 d . . .
H23 H 0.4869 0.8136 0.2689 0.024 Uiso 1 1 calc R . .
C24 C 0.6923(3) 0.6095(3) 0.24170(11) 0.0252(8) Uani 1 1 d . . .
H24A H 0.6906 0.6492 0.2177 0.038 Uiso 1 1 calc R . .
H24B H 0.7348 0.5667 0.2370 0.038 Uiso 1 1 calc R . .
H24C H 0.7323 0.6683 0.2622 0.038 Uiso 1 1 calc R . .
C25 C 0.0532(3) 0.8346(3) 0.28497(10) 0.0176(7) Uani 1 1 d . . .
C26 C -0.0294(3) 0.8115(3) 0.31384(11) 0.0220(8) Uani 1 1 d . . .
H26 H -0.0336 0.7652 0.3357 0.026 Uiso 1 1 calc R . .
C27 C -0.1056(3) 0.8553(3) 0.31099(12) 0.0226(8) Uani 1 1 d . . .
H27 H -0.1619 0.8392 0.3309 0.027 Uiso 1 1 calc R . .
C28 C -0.1001(3) 0.9227(3) 0.27910(12) 0.0232(8) Uani 1 1 d . . .
C29 C -0.0180(3) 0.9440(3) 0.24940(11) 0.0205(7) Uani 1 1 d . . .
H29 H -0.0145 0.9889 0.2272 0.025 Uiso 1 1 calc R . .
C30 C 0.0573(3) 0.8998(3) 0.25250(11) 0.0179(7) Uani 1 1 d . . .
H30 H 0.1125 0.9139 0.2323 0.021 Uiso 1 1 calc R . .
C31 C -0.2399(4) 0.9693(4) 0.30558(14) 0.0351(11) Uani 1 1 d . . .
H31A H -0.2971 0.8878 0.3127 0.053 Uiso 1 1 calc R . .
H31B H -0.2819 1.0111 0.2986 0.053 Uiso 1 1 calc R . .
H31C H -0.1875 1.0089 0.3277 0.053 Uiso 1 1 calc R . .
P1 P 0.4740(3) 0.0314(3) 0.22553(8) 0.0244(7) Uani 0.670(5) 1 d PDU A 1
F1 F 0.5445(4) 0.1692(3) 0.2347(2) 0.0363(13) Uani 0.670(5) 1 d PDU A 1
F2 F 0.4923(7) 0.0552(5) 0.18044(11) 0.0694(19) Uani 0.670(5) 1 d PDU A 1
F3 F 0.4016(5) -0.1057(3) 0.21768(14) 0.0540(15) Uani 0.670(5) 1 d PDU A 1
F4 F 0.4502(4) 0.0046(3) 0.27073(10) 0.0449(12) Uani 0.670(5) 1 d PDU A 1
F5 F 0.3568(3) 0.0388(4) 0.22316(16) 0.0615(15) Uani 0.670(5) 1 d PDU A 1
F6 F 0.5903(4) 0.0248(5) 0.22929(19) 0.0562(15) Uani 0.670(5) 1 d PDU A 1
P1A P 0.4951(5) 0.0294(5) 0.21656(17) 0.0283(15) Uani 0.330(5) 1 d PDU A 2
F1A F 0.4935(14) 0.1446(10) 0.2287(5) 0.078(4) Uani 0.330(5) 1 d PDU A 2
F2A F 0.5989(7) 0.1043(6) 0.1877(2) 0.039(2) Uani 0.330(5) 1 d PDU A 2
F3A F 0.4962(10) -0.0854(6) 0.2042(2) 0.052(3) Uani 0.330(5) 1 d PDU A 2
F4A F 0.3886(8) -0.0478(11) 0.2443(4) 0.087(4) Uani 0.330(5) 1 d PDU A 2
F5A F 0.4060(9) 0.0116(10) 0.1831(3) 0.078(4) Uani 0.330(5) 1 d PDU A 2
F6A F 0.5825(10) 0.0471(9) 0.2507(3) 0.060(3) Uani 0.330(5) 1 d PDU A 2
O1W O 0.7505(13) 0.9576(14) 0.2019(4) 0.059(4) Uani 0.25 1 d P . .

loop_
_atom_site_aniso_label
_atom_site_aniso_U_11
_atom_site_aniso_U_22
_atom_site_aniso_U_33
_atom_site_aniso_U_23
_atom_site_aniso_U_13
_atom_site_aniso_U_12
Pd1 0.01370(12) 0.01381(13) 0.01577(12) -0.00208(11) -0.00014(10) 0.00636(10)
Br1 0.02251(19) 0.0252(2) 0.0302(2) -0.00714(16) -0.00731(16) 0.01408(16)
O1 0.0168(12) 0.0229(13) 0.0295(14) -0.0005(12) 0.0018(12) 0.0110(11)
O2 0.0233(14) 0.0255(14) 0.0405(17) -0.0027(12) 0.0015(12) 0.0157(12)
N1 0.0166(15) 0.0185(15) 0.0186(16) -0.0024(12) -0.0011(12) 0.0091(13)
N2 0.0169(15) 0.0157(15) 0.0243(17) -0.0013(13) 0.0023(12) 0.0078(12)
N3 0.0132(14) 0.0152(14) 0.0180(15) 0.0040(12) 0.0020(11) 0.0052(12)
N4 0.0171(15) 0.0124(14) 0.0169(15) 0.0022(11) 0.0020(12) 0.0055(12)
C1 0.0132(16) 0.0180(17) 0.0169(17) -0.0021(13) -0.0030(13) 0.0082(14)
C2 0.0187(18) 0.0190(18) 0.024(2) -0.0029(15) -0.0036(15) 0.0115(15)
C3 0.028(2) 0.030(2) 0.026(2) -0.0034(16) -0.0058(16) 0.0209(18)
C4 0.041(2) 0.031(2) 0.023(2) -0.0097(17) -0.0067(18) 0.025(2)
C5 0.034(2) 0.022(2) 0.038(2) -0.0120(18) -0.0108(19) 0.0174(18)
C6 0.025(2) 0.021(2) 0.035(2) -0.0038(17) 0.0017(17) 0.0108(17)
C7 0.0234(19) 0.0216(19) 0.023(2) -0.0040(15) -0.0039(15) 0.0139(16)
C8 0.0215(19) 0.0192(18) 0.0186(18) -0.0018(14) 0.0035(15) 0.0094(15)
C9 0.022(2) 0.034(2) 0.021(2) -0.0020(17) 0.0011(16) 0.0124(17)
C10 0.027(2) 0.027(2) 0.025(2) 0.0004(17) 0.0019(16) 0.0138(18)
C11 0.0226(18) 0.0194(17) 0.031(2) -0.0033(16) 0.0059(17) 0.0074(15)
C12 0.036(2) 0.023(2) 0.035(2) 0.0090(18) 0.0095(19) 0.0075(19)
C13 0.018(2) 0.031(2) 0.058(3) -0.009(2) 0.006(2) 0.0059(18)
C14 0.0211(18) 0.0174(18) 0.0173(18) 0.0057(14) 0.0000(14) 0.0087(15)
C15 0.0235(18) 0.0159(17) 0.0166(18) -0.0002(14) 0.0027(14) 0.0084(15)
C16 0.026(2) 0.029(2) 0.0186(19) -0.0032(16) -0.0072(16) 0.0124(17)
C17 0.035(2) 0.026(2) 0.021(2) -0.0066(16) -0.0062(17) 0.0171(18)
C18 0.0201(18) 0.0198(18) 0.0142(17) -0.0009(14) -0.0020(14) 0.0117(15)
C19 0.0147(17) 0.0189(18) 0.0189(19) 0.0048(14) 0.0000(14) 0.0068(15)
C20 0.0242(19) 0.0126(17) 0.024(2) 0.0020(14) -0.0018(15) 0.0077(15)
C21 0.0216(18) 0.0257(19) 0.0152(18) -0.0052(14) -0.0067(14) 0.0131(16)
C22 0.0181(17) 0.0240(19) 0.018(2) 0.0011(14) -0.0009(14) 0.0067(15)
C23 0.0179(18) 0.0151(17) 0.024(2) -0.0006(15) -0.0031(15) 0.0059(15)
C24 0.0189(18) 0.031(2) 0.027(2) -0.0057(16) -0.0012(15) 0.0130(16)
C25 0.0165(17) 0.0153(17) 0.0204(19) -0.0056(14) -0.0016(14) 0.0074(14)
C26 0.0250(19) 0.0215(19) 0.0183(18) -0.0006(15) -0.0004(15) 0.0107(16)
C27 0.0193(18) 0.0224(19) 0.025(2) -0.0069(16) 0.0072(16) 0.0094(16)
C28 0.0211(19) 0.0188(18) 0.031(2) -0.0097(16) -0.0041(16) 0.0107(16)
C29 0.0228(18) 0.0167(16) 0.0216(19) -0.0051(15) -0.0033(16) 0.0095(14)
C30 0.0207(17) 0.0157(16) 0.0149(17) -0.0016(14) -0.0002(15) 0.0073(14)
C31 0.024(2) 0.029(2) 0.057(3) -0.010(2) 0.002(2) 0.0165(18)
P1 0.0295(13) 0.0173(10) 0.0280(13) 0.0005(9) -0.0049(10) 0.0129(9)
F1 0.029(2) 0.0116(18) 0.058(3) -0.0002(17) -0.005(2) 0.0024(16)
F2 0.134(6) 0.062(4) 0.034(3) 0.017(2) 0.016(3) 0.065(4)
F3 0.085(4) 0.021(2) 0.046(3) -0.0094(18) -0.027(3) 0.019(2)
F4 0.067(3) 0.036(2) 0.031(2) 0.0075(18) 0.009(2) 0.026(2)
F5 0.041(2) 0.053(3) 0.095(4) -0.008(2) -0.030(2) 0.027(2)
F6 0.042(3) 0.054(3) 0.086(4) 0.011(3) 0.009(3) 0.034(2)
P1A 0.030(2) 0.019(2) 0.038(3) 0.0052(19) 0.003(2) 0.0138(18)
F1A 0.131(12) 0.064(7) 0.070(9) 0.015(6) 0.043(9) 0.071(8)
F2A 0.039(5) 0.038(5) 0.037(5) 0.012(3) 0.011(3) 0.015(4)
F3A 0.095(8) 0.025(4) 0.043(5) 0.005(4) -0.006(5) 0.035(5)
F4A 0.058(6) 0.095(8) 0.098(9) 0.064(7) 0.043(6) 0.031(6)
F5A 0.048(5) 0.062(6) 0.096(7) 0.039(5) -0.038(5) 0.007(4)
F6A 0.083(7) 0.030(5) 0.047(6) -0.005(5) -0.034(6) 0.014(5)
O1W 0.051(8) 0.094(12) 0.020(7) -0.001(7) 0.001(6) 0.028(8)

loop_
_atom_type_symbol
_atom_type_description
_atom_type_scat_dispersion_real
_atom_type_scat_dispersion_imag
_atom_type_scat_source
C C 0.0033 0.0016 'International Tables Vol C Tables 4.2.6.8 and 6.1.1.4'
H H 0.0000 0.0000 'International Tables Vol C Tables 4.2.6.8 and 6.1.1.4'
N N 0.0061 0.0033 'International Tables Vol C Tables 4.2.6.8 and 6.1.1.4'
O O 0.0106 0.0060 'International Tables Vol C Tables 4.2.6.8 and 6.1.1.4'
F F 0.0171 0.0103 'International Tables Vol C Tables 4.2.6.8 and 6.1.1.4'
P P 0.1023 0.0942 'International Tables Vol C Tables 4.2.6.8 and 6.1.1.4'
Br Br -0.2901 2.4595 'International Tables Vol C Tables 4.2.6.8 and 6.1.1.4'
Pd Pd -0.9988 1.0072 'International Tables Vol C Tables 4.2.6.8 and 6.1.1.4'

loop_
_geom_angle_atom_site_label_1
_geom_angle_atom_site_label_2
_geom_angle_atom_site_label_3
_geom_angle
C1 Pd1 N3 99.30(12)
C1 Pd1 N4 176.21(13)
N3 Pd1 N4 78.56(11)
C1 Pd1 Br1 84.01(10)
N3 Pd1 Br1 175.01(8)
N4 Pd1 Br1 98.32(8)
C21 O1 C24 116.7(3)
C28 O2 C31 116.9(3)
C1 N1 C2 109.5(3)
C1 N1 C8 122.9(3)
C2 N1 C8 127.6(3)
C1 N2 C7 109.4(3)
C1 N2 C11 123.4(3)
C7 N2 C11 127.1(3)
C14 N3 C18 119.5(3)
C14 N3 Pd1 115.6(2)
C18 N3 Pd1 124.4(2)
C15 N4 C25 121.0(3)
C15 N4 Pd1 114.3(2)
C25 N4 Pd1 124.3(2)
N1 C1 N2 108.0(3)
N1 C1 Pd1 125.6(3)
N2 C1 Pd1 125.9(3)
C3 C2 C7 121.0(3)
C3 C2 N1 132.4(3)
C7 C2 N1 106.5(3)
C4 C3 C2 117.1(4)
C3 C4 C5 122.1(4)
C4 C5 C6 121.3(4)
C5 C6 C7 116.5(4)
C2 C7 N2 106.6(3)
C2 C7 C6 121.9(3)
N2 C7 C6 131.5(4)
N1 C8 C10 111.3(3)
N1 C8 C9 111.1(3)
C10 C8 C9 114.0(3)
N2 C11 C12 110.8(3)
N2 C11 C13 110.4(4)
C12 C11 C13 113.2(3)
N3 C14 C16 125.2(3)
N3 C14 C15 115.9(3)
C16 C14 C15 118.9(3)
N4 C15 C14 115.4(3)
N4 C15 C17 126.1(3)
C14 C15 C17 118.5(3)
C23 C18 C19 120.1(3)
C23 C18 N3 118.6(3)
C19 C18 N3 121.1(3)
C20 C19 C18 120.0(3)
C19 C20 C21 119.7(3)
O1 C21 C22 123.7(3)
O1 C21 C20 115.7(3)
C22 C21 C20 120.6(3)
C21 C22 C23 119.0(3)
C18 C23 C22 120.6(3)
C26 C25 C30 119.7(3)
C26 C25 N4 121.2(3)
C30 C25 N4 119.0(3)
C27 C26 C25 120.4(4)
C26 C27 C28 120.2(3)
O2 C28 C27 124.9(3)
O2 C28 C29 115.6(3)
C27 C28 C29 119.4(3)
C30 C29 C28 119.9(4)
C29 C30 C25 120.3(3)
F6 P1 F2 92.1(4)
F6 P1 F3 89.9(3)
F2 P1 F3 90.1(3)
F6 P1 F5 178.2(4)
F2 P1 F5 89.6(3)
F3 P1 F5 90.7(3)
F6 P1 F4 89.8(3)
F2 P1 F4 177.8(4)
F3 P1 F4 88.6(3)
F5 P1 F4 88.6(3)
F6 P1 F1 91.0(3)
F2 P1 F1 91.5(4)
F3 P1 F1 178.1(4)
F5 P1 F1 88.4(3)
F4 P1 F1 89.7(3)
F2A P1A F3A 90.4(5)
F2A P1A F5A 88.7(6)
F3A P1A F5A 91.2(7)
F2A P1A F4A 178.2(8)
F3A P1A F4A 88.8(7)
F5A P1A F4A 89.6(7)
F2A P1A F6A 92.4(6)
F3A P1A F6A 89.3(6)
F5A P1A F6A 178.8(9)
F4A P1A F6A 89.3(7)
F2A P1A F1A 89.5(7)
F3A P1A F1A 179.5(9)
F5A P1A F1A 88.3(8)
F4A P1A F1A 91.3(8)
F6A P1A F1A 91.1(7)

loop_
_geom_bond_atom_site_label_1
_geom_bond_atom_site_label_2
_geom_bond_distance
Pd1 C1 1.976(3)
Pd1 N3 2.035(3)
Pd1 N4 2.087(3)
Pd1 Br1 2.4119(5)
O1 C21 1.367(4)
O1 C24 1.435(4)
O2 C28 1.370(4)
O2 C31 1.424(5)
N1 C1 1.349(4)
N1 C2 1.396(4)
N1 C8 1.482(4)
N2 C1 1.353(4)
N2 C7 1.395(5)
N2 C11 1.479(5)
N3 C14 1.297(5)
N3 C18 1.437(4)
N4 C15 1.290(5)
N4 C25 1.440(4)
C2 C3 1.391(5)
C2 C7 1.392(5)
C3 C4 1.384(5)
C4 C5 1.389(6)
C5 C6 1.392(6)
C6 C7 1.399(5)
C8 C10 1.505(5)
C8 C9 1.529(5)
C11 C12 1.518(6)
C11 C13 1.529(6)
C14 C16 1.483(5)
C14 C15 1.490(5)
C15 C17 1.491(5)
C18 C23 1.384(5)
C18 C19 1.388(5)
C19 C20 1.385(5)
C20 C21 1.396(5)
C21 C22 1.388(5)
C22 C23 1.392(5)
C25 C26 1.385(5)
C25 C30 1.390(5)
C26 C27 1.381(5)
C27 C28 1.387(6)
C28 C29 1.406(5)
C29 C30 1.375(5)
P1 F6 1.574(4)
P1 F2 1.575(4)
P1 F3 1.579(4)
P1 F5 1.587(4)
P1 F4 1.589(4)
P1 F1 1.594(3)
P1A F2A 1.568(5)
P1A F3A 1.569(5)
P1A F5A 1.570(5)
P1A F4A 1.571(5)
P1A F6A 1.573(5)
P1A F1A 1.575(5)
